data_7203857
loop_
_publ_author_name
'Kozsda-Kov\'acs, \'Eva'
'Keser\"u, Gy\"orgy Mikl\'os'
'B\"ocskei, Zsolt'
'Szil\'agyi, Ildik\'o'
'Simon, K\'alm\'an'
'Bert\'ok, B\'ela'
'Fogassy, Elem\'er'

_publ_section_title
;
 Role of the solvent in optical resolution of trans-chrysanthemic acid
 via diastereomeric salt formation with
 (1R,2R)-1-(4-nitrophenyl)-2-dimethylaminopropane-1,3-diol
;
_journal_issue 1
_journal_name_full 'Journal of the Chemical Society, Perkin Transactions 2'
_journal_page_first 149
_journal_paper_doi 10.1039/a904682h
_journal_year 2000
_chemical_formula_moiety 'C21 H32 N2 O6'
_chemical_formula_sum 'C21 H32 N2 O6'
_chemical_formula_weight 408.49
_chemical_name_systematic
; 
 ? 
;
_space_group_IT_number 19
_symmetry_cell_setting orthorhombic
_symmetry_space_group_name_Hall 'P 2ac 2ab'
_symmetry_space_group_name_H-M 'P 21 21 21'
_atom_sites_solution_hydrogens geom
_atom_sites_solution_primary direct
_atom_sites_solution_secondary difmap
_audit_creation_method SHELXL
_cell_angle_alpha 90.00
_cell_angle_beta 90.00
_cell_angle_gamma 90.00
_cell_formula_units_Z 4
_cell_length_a 13.288(4)
_cell_length_b 27.298(5)
_cell_length_c 6.235(6)
_cell_measurement_reflns_used 13
_cell_measurement_temperature 293(2)
_cell_measurement_theta_max 45.6
_cell_measurement_theta_min 31.5
_cell_volume 2262(2)
_computing_cell_refinement 'MSC/AFC Diffractometer Control'
_computing_data_collection 'MSC/AFC Diffractometer Control'
_computing_data_reduction teXsan
_computing_publication_material teXsan
_computing_structure_refinement 'SHELXL-93 (Sheldrick, 1993)'
_computing_structure_solution 'SHELXS-86 (Sheldrick, 1990)'
_diffrn_ambient_temperature 293(2)
_diffrn_measurement_device AFC6S
_diffrn_measurement_method 'omega/2-theta scans'
_diffrn_radiation_monochromator graphite
_diffrn_radiation_source 'fine-focus sealed tube'
_diffrn_radiation_type CuK\a
_diffrn_radiation_wavelength 1.54178
_diffrn_reflns_av_R_equivalents 0.0000
_diffrn_reflns_av_sigmaI/netI 0.0524
_diffrn_reflns_limit_h_max 16
_diffrn_reflns_limit_h_min -11
_diffrn_reflns_limit_k_max 34
_diffrn_reflns_limit_k_min -13
_diffrn_reflns_limit_l_max 7
_diffrn_reflns_limit_l_min -7
_diffrn_reflns_number 2658
_diffrn_reflns_theta_max 75.11
_diffrn_reflns_theta_min 3.24
_diffrn_standards_decay_% -0.47
_diffrn_standards_interval_count 150
_diffrn_standards_number 3
_exptl_absorpt_coefficient_mu 0.721
_exptl_absorpt_correction_type none
_exptl_crystal_colour transp.
_exptl_crystal_density_diffrn 1.200
_exptl_crystal_description plate
_exptl_crystal_F_000 880
_exptl_crystal_size_max 1.000
_exptl_crystal_size_mid 0.500
_exptl_crystal_size_min 0.250
_refine_diff_density_max 0.222
_refine_diff_density_min -0.198
_refine_diff_density_rms 0.048
_refine_ls_abs_structure_details 'Flack H D (1983), Acta Cryst. A39, 876-881'
_refine_ls_abs_structure_Flack 0.04(69)
_refine_ls_extinction_coef 0.0027(5)
_refine_ls_extinction_expression Fc^*^=kFc[1+0.001xFc^2^\l^3^/sin(2\q)]^-1/4^
_refine_ls_extinction_method SHELXL
_refine_ls_goodness_of_fit_all 1.064
_refine_ls_goodness_of_fit_obs 1.173
_refine_ls_hydrogen_treatment noref
_refine_ls_matrix_type full
_refine_ls_number_parameters 271
_refine_ls_number_reflns 2656
_refine_ls_number_restraints 0
_refine_ls_restrained_S_all 1.069
_refine_ls_restrained_S_obs 1.173
_refine_ls_R_factor_all 0.1175
_refine_ls_R_factor_obs 0.0562
_refine_ls_shift/esd_max 0.044
_refine_ls_shift/esd_mean 0.004
_refine_ls_structure_factor_coef Fsqd
_refine_ls_weighting_details 'w=1/[\s^2^(Fo^2^)+(0.0768P)^2^+1.2569P] where P=(Fo^2^+2Fc^2^)/3'
_refine_ls_weighting_scheme calc
_refine_ls_wR_factor_all 0.1918
_refine_ls_wR_factor_obs 0.1502
_reflns_number_observed 1466
_reflns_number_total 2658
_reflns_observed_criterion >2sigma(I)
_cod_data_source_file a904682h.txt
_cod_data_source_block a1140
_cod_depositor_comments
;
The following automatic conversions were performed:

'_refine_ls_weighting_scheme' value 'calc
w=1/[\s^2^(Fo^2^)+(0.0768P)^2^+1.2569P] where P=(Fo^2^+2Fc^2^)/3' was
changed to 'calc'. New tag '_refine_ls_weighting_details' was
created. The value of the new tag was set to
'w=1/[\s^2^(Fo^2^)+(0.0768P)^2^+1.2569P] where P=(Fo^2^+2Fc^2^)/3'.

Automatic conversion script
Id: cif_fix_values 3143 2015-03-26 13:38:13Z robertas 
;
_cod_original_cell_volume 2261.7(22)
_cod_database_code 7203857

loop_
_symmetry_equiv_pos_as_xyz
'x, y, z'
'-x+1/2, -y, z+1/2'
'x+1/2, -y+1/2, -z'
'-x, y+1/2, -z+1/2'

loop_
_atom_site_aniso_label
_atom_site_aniso_U_11
_atom_site_aniso_U_22
_atom_site_aniso_U_33
_atom_site_aniso_U_23
_atom_site_aniso_U_13
_atom_site_aniso_U_12
O1 0.060(2) 0.069(2) 0.055(2) -0.022(2) -0.019(2) 0.022(2)
O1A 0.060(2) 0.058(2) 0.052(2) -0.006(2) 0.001(2) -0.019(2)
O2A 0.047(2) 0.081(3) 0.059(3) 0.012(2) 0.006(2) -0.002(2)
O2 0.083(3) 0.064(2) 0.052(2) -0.011(2) -0.011(2) 0.031(2)
O3A 0.088(4) 0.095(4) 0.279(12) -0.038(6) -0.007(6) 0.035(3)
O4A 0.109(5) 0.112(5) 0.237(11) 0.074(7) 0.012(7) 0.027(4)
N1A 0.051(2) 0.065(3) 0.045(2) 0.005(3) 0.002(2) -0.012(2)
N2A 0.065(4) 0.062(4) 0.188(9) 0.019(5) -0.003(6) 0.003(3)
C1 0.053(3) 0.041(2) 0.038(3) 0.003(2) 0.004(3) 0.003(2)
C1A 0.046(3) 0.047(3) 0.050(3) -0.005(2) 0.004(3) -0.010(2)
C2A 0.050(3) 0.053(3) 0.043(3) -0.004(3) 0.007(3) -0.005(2)
C2 0.048(3) 0.046(3) 0.044(3) 0.000(3) -0.001(3) -0.001(2)
C3A 0.049(3) 0.055(3) 0.057(3) -0.005(3) 0.001(3) -0.010(3)
C3 0.055(3) 0.041(2) 0.040(3) -0.002(2) -0.001(3) 0.008(2)
C4A 0.047(3) 0.047(3) 0.069(4) -0.010(3) 0.000(3) -0.009(2)
C4 0.041(2) 0.048(3) 0.047(3) -0.002(2) 0.004(3) 0.007(2)
C5A 0.065(4) 0.074(4) 0.087(5) -0.002(4) 0.023(4) 0.002(3)
C5 0.064(4) 0.067(4) 0.052(3) 0.006(3) 0.015(3) -0.007(3)
C6A 0.053(4) 0.091(5) 0.145(9) -0.043(6) 0.013(5) 0.007(4)
C6 0.071(4) 0.066(4) 0.060(4) 0.001(3) -0.005(3) -0.007(3)
C7A 0.055(4) 0.069(4) 0.106(6) -0.005(4) -0.004(4) 0.001(3)
C7 0.066(3) 0.045(3) 0.037(3) -0.008(2) 0.004(3) 0.003(3)
C8A 0.121(6) 0.076(5) 0.084(5) 0.020(4) 0.010(5) 0.022(5)
C8 0.062(3) 0.048(3) 0.044(3) -0.008(2) 0.008(3) 0.004(3)
C9A 0.107(5) 0.077(4) 0.057(4) 0.007(4) 0.019(4) 0.026(4)
C9 0.097(5) 0.067(4) 0.072(4) 0.002(4) 0.012(4) 0.026(4)
C10A 0.086(4) 0.060(3) 0.066(4) 0.002(3) 0.012(4) 0.012(3)
C10 0.101(5) 0.076(4) 0.067(4) -0.013(4) 0.021(4) 0.018(4)
C11A 0.057(3) 0.119(6) 0.064(4) 0.016(4) -0.010(3) -0.025(4)

loop_
_atom_site_label
_atom_site_type_symbol
_atom_site_fract_x
_atom_site_fract_y
_atom_site_fract_z
_atom_site_U_iso_or_equiv
_atom_site_thermal_displace_type
_atom_site_occupancy
_atom_site_calc_flag
_atom_site_refinement_flags
_atom_site_disorder_group
O1 O 0.2183(3) 0.19646(14) 0.4053(7) 0.0613(11) Uani 1 d . .
O1A O 0.6798(3) 0.23857(13) 0.2763(6) 0.0570(10) Uani 1 d . .
H1AO H 0.7006(40) 0.2560(15) 0.3738(15) 0.085 Uiso 1 calc R .
O2A O 0.4114(3) 0.1689(2) 0.4681(6) 0.0620(11) Uani 1 d . .
H2AO H 0.3534(27) 0.1774(38) 0.4429(30) 0.193(53) Uiso 1 calc R .
O2 O 0.1078(3) 0.23615(14) 0.2088(6) 0.0664(12) Uani 1 d . .
O3A O 0.8801(5) 0.0067(2) 0.4369(19) 0.154(4) Uani 1 d . .
O4A O 0.8380(6) 0.0156(3) 0.7583(19) 0.153(4) Uani 1 d . .
N1A N 0.4880(3) 0.2375(2) 0.1122(7) 0.0538(11) Uani 1 d . .
H1AN H 0.5384(3) 0.2529(2) 0.0399(7) 0.055(7) Uiso 1 calc R .
N2A N 0.8378(6) 0.0286(2) 0.5772(20) 0.105(3) Uani 1 d . .
C1 C 0.1635(4) 0.1613(2) 0.0763(8) 0.0443(11) Uani 1 d . .
H1 H 0.1585(4) 0.1736(2) -0.0709(8) 0.055(7) Uiso 1 calc R .
C1A C 0.6150(4) 0.2019(2) 0.3619(9) 0.0477(13) Uani 1 d . .
H1A H 0.5830(4) 0.2145(2) 0.4924(9) 0.055(7) Uiso 1 calc R .
C2A C 0.5337(4) 0.1904(2) 0.1959(9) 0.0489(13) Uani 1 d . .
H2A H 0.5681(4) 0.1751(2) 0.0742(9) 0.055(7) Uiso 1 calc R .
C2 C 0.1046(4) 0.1140(2) 0.1153(9) 0.0459(12) Uani 1 d . .
C3A C 0.4579(4) 0.1537(2) 0.2762(10) 0.0539(14) Uani 1 d . .
H3A1 H 0.4068(4) 0.1488(2) 0.1672(10) 0.060(12) Uiso 1 calc R .
H3A2 H 0.4913(4) 0.1226(2) 0.3000(10) 0.060(12) Uiso 1 calc R .
C3 C 0.2182(4) 0.1127(2) 0.0946(9) 0.0453(12) Uani 1 d . .
H3 H 0.2537(4) 0.1080(2) 0.2309(9) 0.055(7) Uiso 1 calc R .
C4A C 0.6732(4) 0.1561(2) 0.4154(10) 0.0546(14) Uani 1 d . .
C4 C 0.1646(4) 0.2003(2) 0.2420(9) 0.0453(11) Uani 1 d . .
C5A C 0.7373(5) 0.1349(2) 0.2616(13) 0.075(2) Uani 1 d . .
H5A H 0.7450(5) 0.1493(2) 0.1273(13) 0.081(10) Uiso 1 calc R .
C5 C 0.0607(4) 0.1074(2) 0.3364(9) 0.061(2) Uani 1 d . .
H5B H 0.1056(4) 0.1210(2) 0.4410(9) 0.137(8) Uiso 1 calc R .
H5C H 0.0516(4) 0.0731(2) 0.3645(9) 0.137(8) Uiso 1 calc R .
H5D H -0.0032(4) 0.1237(2) 0.3444(9) 0.137(8) Uiso 1 calc R .
C6A C 0.7896(5) 0.0917(3) 0.3138(18) 0.096(3) Uani 1 d . .
H6A H 0.8300(5) 0.0760(3) 0.2133(18) 0.081(10) Uiso 1 calc R .
C6 C 0.0409(5) 0.0941(2) -0.0613(10) 0.066(2) Uani 1 d . .
H6B H 0.0736(5) 0.0996(2) -0.1964(10) 0.137(8) Uiso 1 calc R .
H6C H -0.0233(5) 0.1102(2) -0.0606(10) 0.137(8) Uiso 1 calc R .
H6D H 0.0315(5) 0.0595(2) -0.0405(10) 0.137(8) Uiso 1 calc R .
C7A C 0.7789(5) 0.0728(3) 0.5250(16) 0.077(2) Uani 1 d . .
C7 C 0.2721(4) 0.0935(2) -0.0920(9) 0.0494(13) Uani 1 d . .
H7 H 0.2598(4) 0.1090(2) -0.2223(9) 0.081(10) Uiso 1 calc R .
C8A C 0.7161(7) 0.0926(3) 0.6631(14) 0.094(2) Uani 1 d . .
H8A H 0.7067(7) 0.0781(3) 0.7966(14) 0.081(10) Uiso 1 calc R .
C8 C 0.3368(4) 0.0564(2) -0.0947(9) 0.0513(13) Uani 1 d . .
C9A C 0.6645(6) 0.1342(2) 0.6119(11) 0.080(2) Uani 1 d . .
H9A H 0.6222(6) 0.1482(2) 0.7137(11) 0.081(10) Uiso 1 calc R .
C9 C 0.3608(6) 0.0256(2) 0.0957(12) 0.079(2) Uani 1 d . .
H9B H 0.4093(6) 0.0011(2) 0.0564(12) 0.137(8) Uiso 1 calc R .
H9C H 0.3006(6) 0.0099(2) 0.1462(12) 0.137(8) Uiso 1 calc R .
H9D H 0.3881(6) 0.0458(2) 0.2074(12) 0.137(8) Uiso 1 calc R .
C10A C 0.4545(5) 0.2726(2) 0.2773(11) 0.071(2) Uani 1 d . .
H10A H 0.5074(5) 0.2775(2) 0.3798(11) 0.137(8) Uiso 1 calc R .
H10B H 0.3961(5) 0.2599(2) 0.3489(11) 0.137(8) Uiso 1 calc R .
H10C H 0.4380(5) 0.3033(2) 0.2106(11) 0.137(8) Uiso 1 calc R .
C10 C 0.3911(6) 0.0421(3) -0.2988(12) 0.081(2) Uani 1 d . .
H10D H 0.4344(6) 0.0147(3) -0.2707(12) 0.137(8) Uiso 1 calc R .
H10E H 0.4306(6) 0.0692(3) -0.3487(12) 0.137(8) Uiso 1 calc R .
H10F H 0.3427(6) 0.0332(3) -0.4064(12) 0.137(8) Uiso 1 calc R .
C11A C 0.4061(5) 0.2292(3) -0.0505(11) 0.080(2) Uani 1 d . .
H11A H 0.4290(5) 0.2063(3) -0.1566(11) 0.137(8) Uiso 1 calc R .
H11B H 0.3895(5) 0.2597(3) -0.1184(11) 0.137(8) Uiso 1 calc R .
H11C H 0.3476(5) 0.2163(3) 0.0199(11) 0.137(8) Uiso 1 calc R .

loop_
_atom_type_symbol
_atom_type_description
_atom_type_scat_dispersion_real
_atom_type_scat_dispersion_imag
_atom_type_scat_source
C C 0.0181 0.0091 'International Tables Vol C Tables 4.2.6.8 and 6.1.1.4'
H H 0.0000 0.0000 'International Tables Vol C Tables 4.2.6.8 and 6.1.1.4'
O O 0.0492 0.0322 'International Tables Vol C Tables 4.2.6.8 and 6.1.1.4'
N N 0.0311 0.0180 'International Tables Vol C Tables 4.2.6.8 and 6.1.1.4'

loop_
_geom_angle_atom_site_label_1
_geom_angle_atom_site_label_2
_geom_angle_atom_site_label_3
_geom_angle
_geom_angle_site_symmetry_1
_geom_angle_site_symmetry_3
_geom_angle_publ_flag
C10A N1A C11A 110.4(5) . . ?
C10A N1A C2A 115.6(5) . . ?
C11A N1A C2A 113.2(5) . . ?
O4A N2A O3A 123.1(9) . . ?
O4A N2A C7A 117.1(10) . . ?
O3A N2A C7A 119.7(11) . . ?
C4 C1 C3 124.8(4) . . ?
C4 C1 C2 120.0(4) . . ?
C3 C1 C2 59.7(3) . . ?
O1A C1A C4A 110.8(4) . . ?
O1A C1A C2A 108.5(4) . . ?
C4A C1A C2A 110.0(4) . . ?
C3A C2A N1A 114.2(4) . . ?
C3A C2A C1A 112.6(5) . . ?
N1A C2A C1A 110.0(4) . . ?
C6 C2 C5 114.3(5) . . ?
C6 C2 C3 119.6(5) . . ?
C5 C2 C3 117.4(5) . . ?
C6 C2 C1 118.8(5) . . ?
C5 C2 C1 116.5(5) . . ?
C3 C2 C1 59.8(3) . . ?
O2A C3A C2A 112.4(4) . . ?
C7 C3 C2 124.3(5) . . ?
C7 C3 C1 119.1(5) . . ?
C2 C3 C1 60.5(3) . . ?
C9A C4A C5A 118.8(6) . . ?
C9A C4A C1A 121.2(6) . . ?
C5A C4A C1A 120.1(6) . . ?
O1 C4 O2 123.0(5) . . ?
O1 C4 C1 120.9(4) . . ?
O2 C4 C1 116.1(5) . . ?
C6A C5A C4A 119.1(8) . . ?
C5A C6A C7A 117.9(8) . . ?
C8A C7A C6A 121.5(7) . . ?
C8A C7A N2A 121.9(9) . . ?
C6A C7A N2A 116.6(9) . . ?
C8 C7 C3 126.8(5) . . ?
C7A C8A C9A 120.5(8) . . ?
C7 C8 C9 124.0(5) . . ?
C7 C8 C10 121.0(5) . . ?
C9 C8 C10 114.9(5) . . ?
C8A C9A C4A 122.1(7) . . ?

loop_
_geom_bond_atom_site_label_1
_geom_bond_atom_site_label_2
_geom_bond_distance
_geom_bond_site_symmetry_2
_geom_bond_publ_flag
O1 C4 1.248(6) . ?
O1A C1A 1.423(6) . ?
O2A C3A 1.409(7) . ?
O2 C4 1.254(6) . ?
O3A N2A 1.199(12) . ?
O4A N2A 1.183(12) . ?
N1A C10A 1.476(7) . ?
N1A C11A 1.505(7) . ?
N1A C2A 1.513(7) . ?
N2A C7A 1.476(10) . ?
C1 C4 1.484(7) . ?
C1 C3 1.517(6) . ?
C1 C2 1.528(7) . ?
C1A C4A 1.508(7) . ?
C1A C2A 1.528(7) . ?
C2A C3A 1.506(7) . ?
C2 C6 1.492(8) . ?
C2 C5 1.509(8) . ?
C2 C3 1.516(7) . ?
C3 C7 1.462(7) . ?
C4A C9A 1.368(9) . ?
C4A C5A 1.408(9) . ?
C5A C6A 1.408(10) . ?
C6A C7A 1.421(12) . ?
C7A C8A 1.315(10) . ?
C7 C8 1.330(7) . ?
C8A C9A 1.365(9) . ?
C8 C9 1.490(9) . ?
C8 C10 1.514(8) . ?

loop_
_geom_torsion_atom_site_label_1
_geom_torsion_atom_site_label_2
_geom_torsion_atom_site_label_3
_geom_torsion_atom_site_label_4
_geom_torsion
_geom_torsion_site_symmetry_1
_geom_torsion_site_symmetry_2
_geom_torsion_site_symmetry_3
_geom_torsion_site_symmetry_4
_geom_torsion_publ_flag
C10A N1A C2A C3A 77.4(6) . . . . ?
C11A N1A C2A C3A -51.5(6) . . . . ?
C10A N1A C2A C1A -50.4(6) . . . . ?
C11A N1A C2A C1A -179.2(4) . . . . ?
O1A C1A C2A C3A -177.1(4) . . . . ?
C4A C1A C2A C3A 61.5(6) . . . . ?
O1A C1A C2A N1A -48.4(5) . . . . ?
C4A C1A C2A N1A -169.8(4) . . . . ?
C4 C1 C2 C6 135.5(5) . . . . ?
C3 C1 C2 C6 -109.4(6) . . . . ?
C4 C1 C2 C5 -7.4(7) . . . . ?
C3 C1 C2 C5 107.8(6) . . . . ?
C4 C1 C2 C3 -115.2(5) . . . . ?
C3 C1 C2 C3 0.0 . . . . ?
N1A C2A C3A O2A -70.0(6) . . . . ?
C1A C2A C3A O2A 56.5(6) . . . . ?
C6 C2 C3 C7 1.2(8) . . . . ?
C5 C2 C3 C7 146.9(5) . . . . ?
C1 C2 C3 C7 -106.9(6) . . . . ?
C6 C2 C3 C1 108.1(5) . . . . ?
C5 C2 C3 C1 -106.2(5) . . . . ?
C1 C2 C3 C1 0.0 . . . . ?
C4 C1 C3 C7 -137.3(5) . . . . ?
C2 C1 C3 C7 115.2(6) . . . . ?
C4 C1 C3 C2 107.4(5) . . . . ?
C2 C1 C3 C2 0.0 . . . . ?
O1A C1A C4A C9A 129.6(6) . . . . ?
C2A C1A C4A C9A -110.4(7) . . . . ?
O1A C1A C4A C5A -50.9(7) . . . . ?
C2A C1A C4A C5A 69.1(6) . . . . ?
C3 C1 C4 O1 5.2(8) . . . . ?
C2 C1 C4 O1 77.2(6) . . . . ?
C3 C1 C4 O2 -173.7(5) . . . . ?
C2 C1 C4 O2 -101.6(6) . . . . ?
C9A C4A C5A C6A 0.6(10) . . . . ?
C1A C4A C5A C6A -178.9(5) . . . . ?
C4A C5A C6A C7A -3.1(10) . . . . ?
C5A C6A C7A C8A 5.3(12) . . . . ?
C5A C6A C7A N2A -177.7(6) . . . . ?
O4A N2A C7A C8A -10.9(12) . . . . ?
O3A N2A C7A C8A 166.8(8) . . . . ?
O4A N2A C7A C6A 172.0(9) . . . . ?
O3A N2A C7A C6A -10.3(10) . . . . ?
C2 C3 C7 C8 -119.5(6) . . . . ?
C1 C3 C7 C8 168.1(5) . . . . ?
C6A C7A C8A C9A -4.8(13) . . . . ?
N2A C7A C8A C9A 178.3(7) . . . . ?
C3 C7 C8 C9 3.8(9) . . . . ?
C3 C7 C8 C10 -177.0(6) . . . . ?
C7A C8A C9A C4A 2.1(13) . . . . ?
C5A C4A C9A C8A 0.0(11) . . . . ?
C1A C4A C9A C8A 179.6(7) . . . . ?

loop_
_cod_related_entry_id
_cod_related_entry_database
_cod_related_entry_code
1 ChemSpider 21189849
